data_4328392
loop_
_publ_author_name
'Loi H. Do'
'Genqiang Xue'
'Lawrence Que'
'Stephen J. Lippard'

_publ_section_title
;
 Evaluating the Identity and Diiron Core Transformations of a
 (\m-Oxo)diiron(III) Complex Supported by Electron-Rich
 Tris(pyridyl-2-methyl)amine Ligands
;
_journal_name_full 'Inorganic Chemistry'
_journal_page_first 2393
_journal_page_last 2402
_journal_paper_doi 10.1021/ic202379b
_journal_volume 51
_journal_year 2012
_chemical_formula_sum 'C126 H165 Cl6 Fe4 N21 O43'
_chemical_formula_weight 3097.89
_chemical_name_systematic
;
 ?
;
_space_group_IT_number 2
_symmetry_cell_setting triclinic
_symmetry_space_group_name_Hall '-P 1'
_symmetry_space_group_name_H-M 'P -1'
_atom_sites_solution_hydrogens geom
_atom_sites_solution_primary direct
_atom_sites_solution_secondary difmap
_audit_creation_method SHELXL-97
_cell_angle_alpha 99.8960(10)
_cell_angle_beta 98.875(2)
_cell_angle_gamma 102.9360(10)
_cell_formula_units_Z 2
_cell_length_a 13.6723(12)
_cell_length_b 22.640(2)
_cell_length_c 24.509(2)
_cell_measurement_reflns_used 9051
_cell_measurement_temperature 100(2)
_cell_measurement_theta_max 26.66
_cell_measurement_theta_min 2.55
_cell_volume 7135.7(11)
_computing_cell_refinement 'Bruker SMART'
_computing_data_collection 'Bruker SMART'
_computing_data_reduction 'Bruker SAINT'
_computing_molecular_graphics 'Bruker SHELXTL'
_computing_publication_material 'Bruker SHELXTL'
_computing_structure_refinement 'SHELXL-97 (Sheldrick, 1997)'
_computing_structure_solution 'SHELXS-97 (Sheldrick, 1990)'
_diffrn_ambient_temperature 100(2)
_diffrn_measured_fraction_theta_full 0.991
_diffrn_measured_fraction_theta_max 0.991
_diffrn_measurement_device_type 'CCD area detector'
_diffrn_measurement_method 'phi and omega scans'
_diffrn_radiation_monochromator graphite
_diffrn_radiation_source 'fine-focus sealed tube'
_diffrn_radiation_type MoK\a
_diffrn_radiation_wavelength 0.71073
_diffrn_reflns_av_R_equivalents 0.0564
_diffrn_reflns_av_sigmaI/netI 0.0574
_diffrn_reflns_limit_h_max 17
_diffrn_reflns_limit_h_min -17
_diffrn_reflns_limit_k_max 28
_diffrn_reflns_limit_k_min -28
_diffrn_reflns_limit_l_max 30
_diffrn_reflns_limit_l_min -30
_diffrn_reflns_number 123942
_diffrn_reflns_theta_full 26.77
_diffrn_reflns_theta_max 26.77
_diffrn_reflns_theta_min 1.41
_exptl_absorpt_coefficient_mu 0.600
_exptl_absorpt_correction_T_max 0.9315
_exptl_absorpt_correction_T_min 0.8895
_exptl_absorpt_correction_type empirical
_exptl_absorpt_process_details sadabs
_exptl_crystal_colour yellow
_exptl_crystal_density_diffrn 1.442
_exptl_crystal_description block
_exptl_crystal_F_000 3236
_exptl_crystal_size_max 0.20
_exptl_crystal_size_mid 0.16
_exptl_crystal_size_min 0.12
_refine_diff_density_max 2.467
_refine_diff_density_min -1.199
_refine_diff_density_rms 0.107
_refine_ls_goodness_of_fit_ref 1.030
_refine_ls_hydrogen_treatment constr
_refine_ls_matrix_type full
_refine_ls_number_parameters 1808
_refine_ls_number_reflns 30171
_refine_ls_number_restraints 4
_refine_ls_restrained_S_all 1.032
_refine_ls_R_factor_all 0.0967
_refine_ls_R_factor_gt 0.0673
_refine_ls_shift/su_max 0.018
_refine_ls_shift/su_mean 0.000
_refine_ls_structure_factor_coef Fsqd
_refine_ls_weighting_details 'calc w=1/[\s^2^(Fo^2^)+(0.0856P)^2^+22.1829P] where P=(Fo^2^+2Fc^2^)/3'
_refine_ls_weighting_scheme calc
_refine_ls_wR_factor_gt 0.1747
_refine_ls_wR_factor_ref 0.1937
_reflns_number_gt 21492
_reflns_number_total 30171
_reflns_threshold_expression >2sigma(I)
_cod_data_source_file ic202379b_si_002_3.cif
_cod_data_source_block Compound10b
_cod_original_cell_volume 7135.5(11)
_cod_database_code 4328392

loop_
_symmetry_equiv_pos_as_xyz
'x, y, z'
'-x, -y, -z'

loop_
_atom_site_label
_atom_site_type_symbol
_atom_site_fract_x
_atom_site_fract_y
_atom_site_fract_z
_atom_site_U_iso_or_equiv
_atom_site_adp_type
_atom_site_occupancy
_atom_site_symmetry_multiplicity
_atom_site_calc_flag
_atom_site_refinement_flags
_atom_site_disorder_assembly
_atom_site_disorder_group
Fe1 Fe 0.92425(4) 0.01783(2) 0.30118(2) 0.01544(12) Uani 1 1 d . . .
N1 N 0.9852(2) 0.11836(15) 0.33088(14) 0.0167(7) Uani 1 1 d . . .
C1 C 0.9774(3) 0.14452(18) 0.27929(17) 0.0193(8) Uani 1 1 d . . .
H1A H 1.0245 0.1865 0.2877 0.023 Uiso 1 1 calc R . .
H1B H 0.9067 0.1484 0.2681 0.023 Uiso 1 1 calc R . .
O1 O 1.0878(3) 0.10087(17) 0.09600(14) 0.0393(9) Uani 1 1 d . . .
Fe2 Fe 0.68501(4) -0.04429(2) 0.24175(2) 0.01570(13) Uani 1 1 d . . .
N2 N 0.9795(2) 0.04320(15) 0.23001(14) 0.0183(7) Uani 1 1 d . . .
O2 O 1.3991(2) 0.05845(15) 0.39718(13) 0.0280(7) Uani 1 1 d . . .
C2 C 1.0038(3) 0.10393(18) 0.23071(16) 0.0182(8) Uani 1 1 d . . .
N3 N 1.0906(3) 0.02831(15) 0.33193(14) 0.0191(7) Uani 1 1 d . . .
O3 O 0.8582(2) 0.07624(14) 0.54924(12) 0.0287(7) Uani 1 1 d . . .
C3 C 1.0446(3) 0.12827(19) 0.18752(17) 0.0213(8) Uani 1 1 d . . .
N4 N 0.9070(2) 0.03470(14) 0.38700(14) 0.0164(7) Uani 1 1 d . . .
C4 C 1.0520(3) 0.0840(2) 0.14111(18) 0.0255(9) Uani 1 1 d . . .
N5 N 0.5438(3) -0.11948(15) 0.20450(14) 0.0212(7) Uani 1 1 d . . .
C5 C 1.0295(3) 0.0204(2) 0.14103(18) 0.0250(9) Uani 1 1 d . . .
O5 O 0.3546(3) 0.10107(17) 0.18982(15) 0.0405(9) Uani 1 1 d . . .
N6 N 0.6810(3) -0.05827(15) 0.15282(14) 0.0189(7) Uani 1 1 d . . .
O6 O 0.4708(2) -0.09805(13) 0.44191(13) 0.0255(7) Uani 1 1 d . . .
C6 C 0.9941(3) 0.0025(2) 0.18698(17) 0.0226(9) Uani 1 1 d . . .
H6A H 0.9795 -0.0402 0.1883 0.027 Uiso 1 1 calc R . .
N7 N 0.5752(3) 0.00817(15) 0.22786(14) 0.0181(7) Uani 1 1 d . . .
C7 C 1.0821(3) 0.1966(2) 0.19136(18) 0.0256(9) Uani 1 1 d . . .
H7A H 1.1151 0.2172 0.2305 0.038 Uiso 1 1 calc R . .
H7B H 1.0241 0.2133 0.1793 0.038 Uiso 1 1 calc R . .
H7C H 1.1316 0.2039 0.1667 0.038 Uiso 1 1 calc R . .
N8 N 0.6197(3) -0.06274(14) 0.31281(14) 0.0170(7) Uani 1 1 d . . .
C8 C 1.0387(4) 0.1382(2) 0.06503(19) 0.0321(10) Uani 1 1 d . . .
H8A H 1.0888 0.1768 0.0654 0.048 Uiso 1 1 calc R . .
H8B H 0.9830 0.1479 0.0827 0.048 Uiso 1 1 calc R . .
H8C H 1.0109 0.1154 0.0259 0.048 Uiso 1 1 calc R . .
C9 C 1.0404(4) -0.0261(2) 0.09229(19) 0.0350(11) Uani 1 1 d . . .
H9A H 1.0318 -0.0668 0.1023 0.053 Uiso 1 1 calc R . .
H9B H 1.1086 -0.0131 0.0836 0.053 Uiso 1 1 calc R . .
H9C H 0.9881 -0.0289 0.0591 0.053 Uiso 1 1 calc R . .
C10 C 1.0918(3) 0.13638(18) 0.36470(18) 0.0210(8) Uani 1 1 d . . .
H10A H 1.0896 0.1491 0.4051 0.025 Uiso 1 1 calc R . .
H10B H 1.1316 0.1728 0.3533 0.025 Uiso 1 1 calc R . .
C11 C 1.1470(3) 0.08538(18) 0.35811(16) 0.0188(8) Uani 1 1 d . . .
C12 C 1.2518(3) 0.09908(19) 0.38101(17) 0.0209(8) Uani 1 1 d . . .
C13 C 1.2967(3) 0.0493(2) 0.37398(18) 0.0231(9) Uani 1 1 d . . .
C14 C 1.2402(3) -0.0104(2) 0.34627(18) 0.0254(9) Uani 1 1 d . . .
C15 C 1.1372(3) -0.0179(2) 0.32607(18) 0.0243(9) Uani 1 1 d . . .
H15A H 1.0971 -0.0582 0.3069 0.029 Uiso 1 1 calc R . .
C16 C 1.3105(3) 0.1630(2) 0.4134(2) 0.0316(10) Uani 1 1 d . . .
H16A H 1.3787 0.1618 0.4318 0.047 Uiso 1 1 calc R . .
H16B H 1.2738 0.1776 0.4421 0.047 Uiso 1 1 calc R . .
H16C H 1.3172 0.1914 0.3873 0.047 Uiso 1 1 calc R . .
C17 C 1.4668(4) 0.0808(3) 0.3614(2) 0.0376(12) Uani 1 1 d . . .
H17A H 1.5380 0.0892 0.3812 0.056 Uiso 1 1 calc R . .
H17B H 1.4536 0.1192 0.3522 0.056 Uiso 1 1 calc R . .
H17C H 1.4547 0.0494 0.3265 0.056 Uiso 1 1 calc R . .
C20 C 0.9030(3) 0.09305(17) 0.40865(16) 0.0162(8) Uani 1 1 d . . .
C21 C 0.8851(3) 0.11038(18) 0.46277(17) 0.0200(8) Uani 1 1 d . . .
C22 C 0.8743(3) 0.06481(19) 0.49528(17) 0.0208(8) Uani 1 1 d . . .
C23 C 0.8725(3) 0.00306(18) 0.47248(17) 0.0198(8) Uani 1 1 d . . .
C24 C 0.8900(3) -0.00900(17) 0.41787(16) 0.0170(8) Uani 1 1 d . . .
H24A H 0.8899 -0.0502 0.4014 0.020 Uiso 1 1 calc R . .
C25 C 0.8698(4) 0.1735(2) 0.48383(19) 0.0277(10) Uani 1 1 d . . .
H25A H 0.8432 0.1897 0.4516 0.042 Uiso 1 1 calc R . .
H25B H 0.9354 0.2017 0.5045 0.042 Uiso 1 1 calc R . .
H25C H 0.8207 0.1702 0.5091 0.042 Uiso 1 1 calc R . .
C26 C 0.9297(4) 0.1281(2) 0.58960(19) 0.0337(11) Uani 1 1 d . . .
H26A H 0.9563 0.1138 0.6231 0.050 Uiso 1 1 calc R . .
H26B H 0.8946 0.1601 0.6007 0.050 Uiso 1 1 calc R . .
H26C H 0.9866 0.1453 0.5723 0.050 Uiso 1 1 calc R . .
C27 C 0.8510(3) -0.04747(19) 0.50488(18) 0.0239(9) Uani 1 1 d . . .
H27A H 0.8717 -0.0836 0.4869 0.036 Uiso 1 1 calc R . .
H27B H 0.7776 -0.0594 0.5050 0.036 Uiso 1 1 calc R . .
H27C H 0.8897 -0.0324 0.5439 0.036 Uiso 1 1 calc R . .
C28 C 0.5629(4) -0.15522(18) 0.15202(17) 0.0248(9) Uani 1 1 d . . .
H28A H 0.4969 -0.1807 0.1279 0.030 Uiso 1 1 calc R . .
H28B H 0.6052 -0.1835 0.1619 0.030 Uiso 1 1 calc R . .
C29 C 0.6174(3) -0.11130(18) 0.11986(17) 0.0215(8) Uani 1 1 d . . .
C31 C 0.6638(3) -0.08016(19) 0.03723(17) 0.0214(8) Uani 1 1 d . A .
C32 C 0.7272(3) -0.02430(19) 0.07077(17) 0.0212(8) Uani 1 1 d . . .
C33 C 0.7333(3) -0.01596(18) 0.12831(17) 0.0193(8) Uani 1 1 d . . .
H33A H 0.7765 0.0215 0.1518 0.023 Uiso 1 1 calc R . .
C34 C 0.7836(3) 0.0268(2) 0.04574(19) 0.0262(9) Uani 1 1 d . . .
H34A H 0.8095 0.0651 0.0749 0.039 Uiso 1 1 calc R . .
H34B H 0.7366 0.0337 0.0144 0.039 Uiso 1 1 calc R . .
H34C H 0.8411 0.0146 0.0317 0.039 Uiso 1 1 calc R . .
C36 C 0.5375(4) -0.18445(19) 0.02355(18) 0.0276(10) Uani 1 1 d . . .
H36A H 0.4895 -0.2046 0.0447 0.041 Uiso 1 1 calc R . .
H36B H 0.5791 -0.2123 0.0112 0.041 Uiso 1 1 calc R . .
H36C H 0.4992 -0.1749 -0.0096 0.041 Uiso 1 1 calc R . .
C37 C 0.4534(3) -0.09389(19) 0.19184(19) 0.0255(9) Uani 1 1 d . . .
H37A H 0.4016 -0.1108 0.2131 0.031 Uiso 1 1 calc R . .
H37B H 0.4226 -0.1085 0.1511 0.031 Uiso 1 1 calc R . .
C38 C 0.6003(3) 0.07076(18) 0.23819(17) 0.0205(8) Uani 1 1 d . . .
H38A H 0.6697 0.0925 0.2536 0.025 Uiso 1 1 calc R . .
C39 C 0.5296(3) 0.1049(2) 0.22742(18) 0.0239(9) Uani 1 1 d . . .
C40 C 0.4278(3) 0.0709(2) 0.20576(18) 0.0262(9) Uani 1 1 d . . .
C41 C 0.3996(3) 0.0062(2) 0.19543(19) 0.0278(10) Uani 1 1 d . . .
C42 C 0.4773(3) -0.02330(19) 0.20643(17) 0.0207(8) Uani 1 1 d . . .
C43 C 0.5627(4) 0.1743(2) 0.2358(2) 0.0304(10) Uani 1 1 d . . .
H43A H 0.6377 0.1881 0.2442 0.046 Uiso 1 1 calc R . .
H43B H 0.5361 0.1934 0.2674 0.046 Uiso 1 1 calc R . .
H43C H 0.5359 0.1867 0.2013 0.046 Uiso 1 1 calc R . .
C44 C 0.3130(4) 0.1301(3) 0.2339(3) 0.0496(14) Uani 1 1 d . . .
H44A H 0.2689 0.1545 0.2186 0.074 Uiso 1 1 calc R . .
H44B H 0.3689 0.1575 0.2637 0.074 Uiso 1 1 calc R . .
H44C H 0.2726 0.0983 0.2498 0.074 Uiso 1 1 calc R . .
C45 C 0.2907(4) -0.0304(2) 0.1705(2) 0.0400(12) Uani 1 1 d . . .
H45A H 0.2466 -0.0019 0.1682 0.060 Uiso 1 1 calc R . .
H45B H 0.2676 -0.0588 0.1946 0.060 Uiso 1 1 calc R . .
H45C H 0.2870 -0.0542 0.1326 0.060 Uiso 1 1 calc R . .
C46 C 0.5303(3) -0.15825(18) 0.24725(17) 0.0231(9) Uani 1 1 d . . .
H46A H 0.5795 -0.1844 0.2472 0.028 Uiso 1 1 calc R . .
H46B H 0.4601 -0.1860 0.2378 0.028 Uiso 1 1 calc R . .
C47 C 0.5481(3) -0.11655(17) 0.30501(17) 0.0185(8) Uani 1 1 d . . .
C48 C 0.4947(3) -0.13274(17) 0.34727(17) 0.0189(8) Uani 1 1 d . . .
C49 C 0.5198(3) -0.08956(18) 0.39877(17) 0.0186(8) Uani 1 1 d . . .
C50 C 0.5921(3) -0.03236(18) 0.40672(16) 0.0182(8) Uani 1 1 d . . .
C51 C 0.6400(3) -0.02160(18) 0.36244(16) 0.0176(8) Uani 1 1 d . . .
H51A H 0.6897 0.0166 0.3672 0.021 Uiso 1 1 calc R . .
C52 C 0.4111(4) -0.1919(2) 0.33549(19) 0.0285(10) Uani 1 1 d . . .
H52A H 0.3613 -0.1867 0.3596 0.043 Uiso 1 1 calc R . .
H52B H 0.4408 -0.2258 0.3435 0.043 Uiso 1 1 calc R . .
H52C H 0.3766 -0.2017 0.2957 0.043 Uiso 1 1 calc R . .
C53 C 0.4715(5) -0.1515(2) 0.4657(2) 0.0388(12) Uani 1 1 d . . .
H53A H 0.4880 -0.1389 0.5070 0.058 Uiso 1 1 calc R . .
H53B H 0.5231 -0.1712 0.4526 0.058 Uiso 1 1 calc R . .
H53C H 0.4038 -0.1810 0.4536 0.058 Uiso 1 1 calc R . .
C54 C 0.6125(3) 0.01530(19) 0.46064(17) 0.0230(9) Uani 1 1 d . . .
H54A H 0.6613 0.0531 0.4579 0.034 Uiso 1 1 calc R . .
H54B H 0.6412 -0.0010 0.4923 0.034 Uiso 1 1 calc R . .
H54C H 0.5482 0.0249 0.4670 0.034 Uiso 1 1 calc R . .
O100 O 0.7948(2) 0.01940(12) 0.27316(11) 0.0172(6) Uani 1 1 d . . .
C100 C 0.8379(3) -0.11955(18) 0.26708(17) 0.0201(8) Uani 1 1 d . . .
O101 O 0.9127(2) -0.07249(12) 0.29090(12) 0.0223(6) Uani 1 1 d . . .
C101 C 0.8563(4) -0.18239(19) 0.2666(2) 0.0291(10) Uani 1 1 d . . .
H10C H 0.8013 -0.2079 0.2803 0.044 Uiso 1 1 calc R . .
H10D H 0.9222 -0.1781 0.2913 0.044 Uiso 1 1 calc R . .
H10E H 0.8573 -0.2023 0.2280 0.044 Uiso 1 1 calc R . .
O105 O 0.7515(2) -0.11637(12) 0.24368(12) 0.0220(6) Uani 1 1 d . . .
N1A N 0.0390(3) 0.38233(15) 0.18994(14) 0.0191(7) Uani 1 1 d . . .
O1A O 0.1221(3) 0.40900(19) -0.03958(15) 0.0514(10) Uani 1 1 d . . .
C1A C 0.0990(3) 0.36085(18) 0.14857(18) 0.0218(9) Uani 1 1 d . . .
H1AA H 0.0653 0.3174 0.1288 0.026 Uiso 1 1 calc R . .
H1AB H 0.1687 0.3626 0.1684 0.026 Uiso 1 1 calc R . .
N2A N 0.1180(3) 0.46282(15) 0.12899(14) 0.0201(7) Uani 1 1 d . . .
C2A C 0.1055(3) 0.4022(2) 0.10620(18) 0.0241(9) Uani 1 1 d . . .
O2A O -0.3562(2) 0.45178(15) 0.09907(14) 0.0316(7) Uani 1 1 d . . .
Fe3 Fe 0.10610(4) 0.48272(2) 0.21570(2) 0.01627(13) Uani 1 1 d . . .
N3A N -0.0571(3) 0.47646(15) 0.17980(14) 0.0195(7) Uani 1 1 d . . .
O3A O -0.0511(2) 0.40548(14) 0.42586(12) 0.0284(7) Uani 1 1 d . . .
C3A C 0.1038(4) 0.3812(2) 0.0489(2) 0.0323(10) Uani 1 1 d . . .
Fe4 Fe 0.34949(4) 0.53660(2) 0.26899(2) 0.01527(12) Uani 1 1 d . . .
N4A N 0.0479(2) 0.46058(14) 0.28778(14) 0.0177(7) Uani 1 1 d . . .
O4A O 0.5423(2) 0.59714(14) 0.06249(12) 0.0250(6) Uani 1 1 d . . .
C4A C 0.1184(4) 0.4264(2) 0.0166(2) 0.0345(11) Uani 1 1 d . . .
O5A O 0.6509(3) 0.36741(15) 0.29494(14) 0.0331(8) Uani 1 1 d . . .
N5A N 0.4993(3) 0.60560(15) 0.30372(14) 0.0193(7) Uani 1 1 d . . .
C5A C 0.1356(3) 0.4892(2) 0.03963(19) 0.0295(10) Uani 1 1 d . . .
N6A N 0.4092(2) 0.55462(15) 0.19557(14) 0.0181(7) Uani 1 1 d . . .
C6A C 0.1346(3) 0.50530(19) 0.09667(18) 0.0228(9) Uani 1 1 d . . .
H6AA H 0.1461 0.5479 0.1137 0.027 Uiso 1 1 calc R . .
O6A O 0.3935(2) 0.57967(14) 0.53159(12) 0.0277(7) Uani 1 1 d . . .
N7A N 0.4497(3) 0.47727(15) 0.27612(14) 0.0201(7) Uani 1 1 d . . .
C7A C 0.0924(5) 0.3137(2) 0.0236(2) 0.0473(14) Uani 1 1 d . . .
H7AA H 0.1274 0.2951 0.0514 0.071 Uiso 1 1 calc R . .
H7AB H 0.1229 0.3105 -0.0102 0.071 Uiso 1 1 calc R . .
H7AC H 0.0195 0.2918 0.0130 0.071 Uiso 1 1 calc R . .
N8A N 0.3610(3) 0.54885(15) 0.35766(14) 0.0188(7) Uani 1 1 d . . .
C8A C 0.0269(5) 0.3822(3) -0.0764(2) 0.0599(17) Uani 1 1 d . . .
H8AA H 0.0376 0.3629 -0.1132 0.090 Uiso 1 1 calc R . .
H8AB H -0.0092 0.4144 -0.0811 0.090 Uiso 1 1 calc R . .
H8AC H -0.0141 0.3506 -0.0605 0.090 Uiso 1 1 calc R . .
C9A C 0.1556(4) 0.5382(2) 0.0051(2) 0.0359(11) Uani 1 1 d . . .
H9AA H 0.1742 0.5794 0.0301 0.054 Uiso 1 1 calc R . .
H9AB H 0.0937 0.5338 -0.0230 0.054 Uiso 1 1 calc R . .
H9AC H 0.2118 0.5331 -0.0141 0.054 Uiso 1 1 calc R . .
C10A C -0.0727(3) 0.36520(18) 0.16321(18) 0.0221(9) Uani 1 1 d . . .
H10F H -0.1118 0.3417 0.1869 0.026 Uiso 1 1 calc R . .
H10G H -0.0833 0.3373 0.1258 0.026 Uiso 1 1 calc R . .
C11A C -0.1160(3) 0.41979(18) 0.15545(16) 0.0183(8) Uani 1 1 d . . .
C12A C -0.2167(3) 0.40829(19) 0.12625(17) 0.0211(8) Uani 1 1 d . . .
C13A C -0.2569(3) 0.4593(2) 0.12617(18) 0.0246(9) Uani 1 1 d . . .
C14A C -0.1970(4) 0.5193(2) 0.1511(2) 0.0286(10) Uani 1 1 d . . .
C15A C -0.0976(3) 0.52541(19) 0.17725(19) 0.0252(9) Uani 1 1 d . . .
H15B H -0.0556 0.5659 0.1943 0.030 Uiso 1 1 calc R . .
C16A C -0.2774(4) 0.3439(2) 0.0954(2) 0.0311(10) Uani 1 1 d . . .
H16D H -0.3438 0.3458 0.0749 0.047 Uiso 1 1 calc R . .
H16E H -0.2884 0.3174 0.1227 0.047 Uiso 1 1 calc R . .
H16F H -0.2396 0.3268 0.0685 0.047 Uiso 1 1 calc R . .
C17A C -0.4296(4) 0.4336(3) 0.1341(3) 0.0504(15) Uani 1 1 d . . .
H17D H -0.4992 0.4222 0.1114 0.076 Uiso 1 1 calc R . .
H17E H -0.4226 0.4684 0.1656 0.076 Uiso 1 1 calc R . .
H17F H -0.4163 0.3981 0.1490 0.076 Uiso 1 1 calc R . .
C18A C -0.2411(4) 0.5745(2) 0.1493(3) 0.0436(13) Uani 1 1 d . . .
H18D H -0.1882 0.6126 0.1680 0.065 Uiso 1 1 calc R . .
H18E H -0.2989 0.5708 0.1688 0.065 Uiso 1 1 calc R . .
H18F H -0.2647 0.5761 0.1098 0.065 Uiso 1 1 calc R . .
C19A C 0.0559(3) 0.35866(17) 0.24232(17) 0.0202(8) Uani 1 1 d . . .
H19C H 0.1285 0.3579 0.2523 0.024 Uiso 1 1 calc R . .
H19D H 0.0128 0.3157 0.2362 0.024 Uiso 1 1 calc R . .
C20A C 0.0289(3) 0.40004(18) 0.29034(17) 0.0197(8) Uani 1 1 d . . .
C23A C -0.0013(3) 0.48646(18) 0.37696(17) 0.0197(8) Uani 1 1 d . . .
C24A C 0.0338(3) 0.50234(18) 0.32985(17) 0.0191(8) Uani 1 1 d . . .
H24B H 0.0485 0.5447 0.3273 0.023 Uiso 1 1 calc R . .
C25A C -0.0253(4) 0.31185(19) 0.33989(19) 0.0280(10) Uani 1 1 d . . .
H25D H -0.0538 0.3061 0.3735 0.042 Uiso 1 1 calc R . .
H25E H 0.0398 0.3000 0.3428 0.042 Uiso 1 1 calc R . .
H25F H -0.0735 0.2858 0.3060 0.042 Uiso 1 1 calc R . .
C26A C -0.1595(4) 0.3917(3) 0.4232(2) 0.0422(13) Uani 1 1 d . . .
H26D H -0.1759 0.3721 0.4545 0.063 Uiso 1 1 calc R . .
H26E H -0.1950 0.3633 0.3872 0.063 Uiso 1 1 calc R . .
H26F H -0.1818 0.4301 0.4262 0.063 Uiso 1 1 calc R . .
C27A C -0.0121(4) 0.5355(2) 0.42377(18) 0.0270(9) Uani 1 1 d . . .
H27D H 0.0280 0.5761 0.4211 0.040 Uiso 1 1 calc R . .
H27E H 0.0129 0.5265 0.4603 0.040 Uiso 1 1 calc R . .
H27F H -0.0844 0.5356 0.4204 0.040 Uiso 1 1 calc R . .
C28A C 0.5117(3) 0.64701(17) 0.26273(16) 0.0193(8) Uani 1 1 d . . .
H28C H 0.5835 0.6722 0.2703 0.023 Uiso 1 1 calc R . .
H28D H 0.4667 0.6755 0.2668 0.023 Uiso 1 1 calc R . .
C29A C 0.4835(3) 0.60720(17) 0.20315(17) 0.0188(8) Uani 1 1 d . . .
C30A C 0.5303(3) 0.62419(18) 0.15969(17) 0.0199(8) Uani 1 1 d . . .
C31A C 0.4961(3) 0.58411(19) 0.10660(18) 0.0218(8) Uani 1 1 d . . .
C32A C 0.4216(3) 0.52872(19) 0.09821(17) 0.0214(8) Uani 1 1 d . . .
C33A C 0.3801(3) 0.51614(18) 0.14463(17) 0.0197(8) Uani 1 1 d . . .
H33B H 0.3289 0.4786 0.1400 0.024 Uiso 1 1 calc R . .
C34A C 0.3908(4) 0.4828(2) 0.04234(18) 0.0282(10) Uani 1 1 d . . .
H34D H 0.4517 0.4720 0.0315 0.042 Uiso 1 1 calc R . .
H34E H 0.3585 0.5013 0.0134 0.042 Uiso 1 1 calc R . .
H34F H 0.3422 0.4453 0.0458 0.042 Uiso 1 1 calc R . .
C35A C 0.5021(5) 0.6388(3) 0.0329(2) 0.0424(13) Uani 1 1 d . . .
H35G H 0.5466 0.6519 0.0071 0.064 Uiso 1 1 calc R . .
H35H H 0.4994 0.6752 0.0601 0.064 Uiso 1 1 calc R . .
H35I H 0.4330 0.6176 0.0112 0.064 Uiso 1 1 calc R . .
C36A C 0.6150(4) 0.68293(19) 0.16944(19) 0.0274(10) Uani 1 1 d . . .
H36D H 0.6468 0.6829 0.1362 0.041 Uiso 1 1 calc R . .
H36E H 0.6667 0.6850 0.2027 0.041 Uiso 1 1 calc R . .
H36F H 0.5865 0.7190 0.1757 0.041 Uiso 1 1 calc R . .
C37A C 0.5851(3) 0.57389(19) 0.30819(19) 0.0236(9) Uani 1 1 d . . .
H37C H 0.6255 0.5872 0.3474 0.028 Uiso 1 1 calc R . .
H37D H 0.6310 0.5879 0.2828 0.028 Uiso 1 1 calc R . .
C38A C 0.4158(3) 0.41510(19) 0.26375(18) 0.0238(9) Uani 1 1 d . . .
H38B H 0.3442 0.3972 0.2517 0.029 Uiso 1 1 calc R . .
C39A C 0.4797(3) 0.37577(19) 0.26771(18) 0.0252(9) Uani 1 1 d . . .
C40A C 0.5840(3) 0.4039(2) 0.28596(18) 0.0257(9) Uani 1 1 d . . .
C41A C 0.6221(3) 0.4683(2) 0.29809(18) 0.0241(9) Uani 1 1 d . . .
C42A C 0.5502(3) 0.50368(19) 0.29331(17) 0.0213(8) Uani 1 1 d . . .
C43A C 0.4377(4) 0.3065(2) 0.2544(2) 0.0345(11) Uani 1 1 d . . .
H43D H 0.3629 0.2963 0.2489 0.052 Uiso 1 1 calc R . .
H43E H 0.4654 0.2895 0.2859 0.052 Uiso 1 1 calc R . .
H43F H 0.4576 0.2884 0.2199 0.052 Uiso 1 1 calc R . .
C44A C 0.6876(4) 0.3446(2) 0.2453(2) 0.0395(12) Uani 1 1 d . . .
H44D H 0.7286 0.3157 0.2539 0.059 Uiso 1 1 calc R . .
H44E H 0.7301 0.3795 0.2339 0.059 Uiso 1 1 calc R . .
H44F H 0.6292 0.3231 0.2145 0.059 Uiso 1 1 calc R . .
C45A C 0.7355(4) 0.4993(2) 0.3161(2) 0.0358(11) Uani 1 1 d . . .
H45D H 0.7736 0.4675 0.3182 0.054 Uiso 1 1 calc R . .
H45E H 0.7491 0.5271 0.3533 0.054 Uiso 1 1 calc R . .
H45F H 0.7575 0.5232 0.2884 0.054 Uiso 1 1 calc R . .
C46A C 0.4937(3) 0.64037(18) 0.35958(17) 0.0215(8) Uani 1 1 d . . .
H46C H 0.4595 0.6738 0.3545 0.026 Uiso 1 1 calc R . .
H46D H 0.5638 0.6598 0.3821 0.026 Uiso 1 1 calc R . .
C47A C 0.4347(3) 0.59741(18) 0.39074(17) 0.0190(8) Uani 1 1 d . . .
C48A C 0.4507(3) 0.60967(18) 0.44990(17) 0.0206(8) Uani 1 1 d . . .
C49A C 0.3853(3) 0.56862(19) 0.47363(17) 0.0206(8) Uani 1 1 d . . .
C50A C 0.3096(3) 0.51846(19) 0.44016(18) 0.0226(9) Uani 1 1 d . . .
C51A C 0.3007(3) 0.51010(18) 0.38191(17) 0.0201(8) Uani 1 1 d . . .
H51B H 0.2500 0.4757 0.3583 0.024 Uiso 1 1 calc R . .
C52A C 0.5310(3) 0.6653(2) 0.48524(17) 0.0259(9) Uani 1 1 d . . .
H52D H 0.5303 0.6666 0.5253 0.039 Uiso 1 1 calc R . .
H52E H 0.5168 0.7031 0.4754 0.039 Uiso 1 1 calc R . .
H52F H 0.5986 0.6625 0.4780 0.039 Uiso 1 1 calc R . .
C53A C 0.4672(4) 0.5535(2) 0.56034(19) 0.0347(11) Uani 1 1 d . . .
H53D H 0.4763 0.5682 0.6013 0.052 Uiso 1 1 calc R . .
H53E H 0.5327 0.5662 0.5487 0.052 Uiso 1 1 calc R . .
H53F H 0.4428 0.5081 0.5507 0.052 Uiso 1 1 calc R . .
C54A C 0.2390(4) 0.4741(2) 0.4647(2) 0.0337(11) Uani 1 1 d . . .
H54D H 0.2789 0.4619 0.4956 0.051 Uiso 1 1 calc R . .
H54E H 0.2030 0.4372 0.4352 0.051 Uiso 1 1 calc R . .
H54F H 0.1891 0.4943 0.4792 0.051 Uiso 1 1 calc R . .
O102 O 0.2919(2) 0.61229(12) 0.26994(11) 0.0185(6) Uani 1 1 d . . .
O110 O 0.2336(2) 0.47673(12) 0.24154(11) 0.0181(6) Uani 1 1 d . . .
C110 C 0.2036(3) 0.61830(18) 0.25330(16) 0.0184(8) Uani 1 1 d . . .
O111 O 0.1251(2) 0.57311(12) 0.23090(12) 0.0210(6) Uani 1 1 d . . .
C111 C 0.1888(3) 0.68220(18) 0.25962(19) 0.0253(9) Uani 1 1 d . . .
H11A H 0.2405 0.7078 0.2439 0.038 Uiso 1 1 calc R . .
H11B H 0.1960 0.7004 0.2998 0.038 Uiso 1 1 calc R . .
H11C H 0.1203 0.6804 0.2393 0.038 Uiso 1 1 calc R . .
Cl1A Cl 0.79302(8) 0.19721(4) 0.15922(4) 0.0233(2) Uani 1 1 d . . .
O1G O 0.8620(3) 0.21033(16) 0.12161(14) 0.0362(8) Uani 1 1 d . . .
O2G O 0.7856(3) 0.13536(14) 0.16854(15) 0.0374(8) Uani 1 1 d . . .
O3G O 0.8328(3) 0.24100(15) 0.21268(14) 0.0360(8) Uani 1 1 d . . .
O4G O 0.6947(2) 0.20300(15) 0.13506(15) 0.0364(8) Uani 1 1 d . . .
Cl1B Cl 0.70058(8) 0.28763(5) 0.86967(5) 0.0279(2) Uani 1 1 d . . .
O1B O 0.6231(3) 0.2935(2) 0.8255(2) 0.0656(13) Uani 1 1 d . . .
O2B O 0.7915(4) 0.3331(2) 0.8741(2) 0.0749(15) Uani 1 1 d . . .
O3B O 0.7155(3) 0.22665(18) 0.8529(2) 0.0587(11) Uani 1 1 d . . .
O4B O 0.6618(4) 0.2915(2) 0.9201(2) 0.0699(14) Uani 1 1 d . . .
Cl1C Cl 0.26924(9) 0.30720(5) 0.36054(5) 0.0324(3) Uani 1 1 d . . .
O1C O 0.2539(4) 0.3600(2) 0.3389(2) 0.0707(14) Uani 1 1 d . . .
O2C O 0.2232(4) 0.2525(2) 0.31725(16) 0.0647(14) Uani 1 1 d . . .
O3C O 0.2226(3) 0.3011(2) 0.40853(17) 0.0542(11) Uani 1 1 d . . .
O4C O 0.3760(3) 0.31239(19) 0.37549(15) 0.0452(9) Uani 1 1 d . . .
Cl1D Cl 0.78385(8) 0.30342(5) 0.57366(5) 0.0261(2) Uani 1 1 d . . .
O1D O 0.6786(3) 0.2928(2) 0.5491(3) 0.0782(16) Uani 1 1 d . . .
O2D O 0.8157(3) 0.35962(15) 0.61625(16) 0.0472(10) Uani 1 1 d . . .
O3D O 0.8433(4) 0.30940(17) 0.53068(16) 0.0559(12) Uani 1 1 d . . .
O4D O 0.7990(3) 0.25142(14) 0.59759(14) 0.0327(7) Uani 1 1 d . . .
Cl1E Cl 0.25978(9) 0.20752(5) 0.60272(5) 0.0355(3) Uani 1 1 d . . .
O1E O 0.1641(3) 0.2035(2) 0.5657(2) 0.0670(13) Uani 1 1 d . . .
O2E O 0.2485(3) 0.15173(18) 0.62442(17) 0.0534(10) Uani 1 1 d . . .
O3E O 0.2801(3) 0.26203(18) 0.64678(17) 0.0516(10) Uani 1 1 d . . .
O4E O 0.3375(3) 0.2119(2) 0.57032(19) 0.0589(12) Uani 1 1 d . . .
Cl1F Cl 0.34099(10) 0.29604(7) 0.09899(6) 0.0499(4) Uani 1 1 d . . .
O1F O 0.4408(4) 0.2871(2) 0.1171(2) 0.0779(8) Uani 1 1 d . . .
O2F O 0.3364(4) 0.3564(2) 0.1273(2) 0.0779(8) Uani 1 1 d . . .
O3F O 0.3254(4) 0.2912(2) 0.0401(2) 0.0779(8) Uani 1 1 d . . .
O4F O 0.2627(4) 0.2511(2) 0.1121(2) 0.0779(8) Uani 1 1 d . . .
N500 N 0.4347(3) -0.0389(2) 0.06218(18) 0.0377(10) Uani 1 1 d . . .
C500 C 0.4857(4) 0.0106(2) 0.07141(19) 0.0306(10) Uani 1 1 d . . .
C501 C 0.5519(4) 0.0738(2) 0.0840(2) 0.0315(10) Uani 1 1 d . . .
H50A H 0.5135 0.1033 0.0973 0.047 Uiso 1 1 calc R . .
H50B H 0.5749 0.0830 0.0498 0.047 Uiso 1 1 calc R . .
H50C H 0.6115 0.0774 0.1135 0.047 Uiso 1 1 calc R . .
C600 C 0.6610(4) 0.2295(3) 0.3853(2) 0.0413(12) Uani 1 1 d . . .
N600 N 0.7026(4) 0.1934(3) 0.3693(2) 0.0621(15) Uani 1 1 d . . .
C601 C 0.6069(4) 0.2741(3) 0.4058(3) 0.0478(14) Uani 1 1 d . . .
H60A H 0.5330 0.2548 0.3962 0.072 Uiso 1 1 calc R . .
H60B H 0.6222 0.3100 0.3882 0.072 Uiso 1 1 calc R . .
H60C H 0.6288 0.2879 0.4470 0.072 Uiso 1 1 calc R . .
N700 N 0.2523(4) 0.3842(2) 0.56499(19) 0.0454(11) Uani 1 1 d . . .
C700 C 0.1808(4) 0.3536(2) 0.5356(2) 0.0379(12) Uani 1 1 d . . .
C701 C 0.0892(5) 0.3135(3) 0.4973(3) 0.0631(19) Uani 1 1 d . . .
H70A H 0.0805 0.3277 0.4616 0.095 Uiso 1 1 calc R . .
H70B H 0.0294 0.3151 0.5144 0.095 Uiso 1 1 calc R . .
H70C H 0.0959 0.2708 0.4898 0.095 Uiso 1 1 calc R . .
C800 C 0.8232(4) 0.1738(2) 0.9729(2) 0.0431(13) Uani 1 1 d D . .
N800 N 0.8976(5) 0.1655(3) 0.9607(3) 0.0725(17) Uani 1 1 d . . .
C801 C 0.7312(4) 0.1853(2) 0.9876(2) 0.0402(12) Uani 1 1 d D . .
H80A H 0.7178 0.2212 0.9735 0.060 Uiso 1 1 calc R . .
H80B H 0.7386 0.1936 1.0288 0.060 Uiso 1 1 calc R . .
H80C H 0.6739 0.1488 0.9705 0.060 Uiso 1 1 calc R . .
C900 C 0.9311(6) 0.6852(3) 0.2983(3) 0.0604(18) Uani 1 1 d D . .
C901 C 0.9396(5) 0.6878(3) 0.3564(2) 0.0546(16) Uani 1 1 d D . .
H90A H 1.0120 0.7020 0.3752 0.082 Uiso 1 1 calc R . .
H90B H 0.9105 0.6464 0.3626 0.082 Uiso 1 1 calc R . .
H90C H 0.9023 0.7167 0.3722 0.082 Uiso 1 1 calc R . .
N900 N 0.9330(5) 0.6865(3) 0.2509(3) 0.0783(18) Uani 1 1 d . . .
C19 C 0.9156(3) 0.13672(17) 0.36823(16) 0.0170(8) Uani 1 1 d . . .
H19A H 0.8481 0.1342 0.3451 0.020 Uiso 1 1 calc R . .
H19B H 0.9451 0.1800 0.3897 0.020 Uiso 1 1 calc R . .
C22A C -0.0215(3) 0.42391(19) 0.37871(17) 0.0213(8) Uani 1 1 d . . .
C21A C -0.0071(3) 0.37898(18) 0.33584(17) 0.0210(8) Uani 1 1 d . . .
C30 C 0.6070(3) -0.12475(18) 0.06129(17) 0.0212(8) Uani 1 1 d . . .
C18 C 1.2886(4) -0.0643(2) 0.3404(2) 0.0407(13) Uani 1 1 d . . .
H18A H 1.2373 -0.1019 0.3187 0.061 Uiso 1 1 calc R . .
H18B H 1.3141 -0.0706 0.3781 0.061 Uiso 1 1 calc R . .
H18C H 1.3456 -0.0555 0.3208 0.061 Uiso 1 1 calc R . .
O4 O 0.6502(2) -0.09003(15) -0.02007(12) 0.0311(7) Uani 1 1 d . . .
C35B C 0.7306(10) -0.0908(8) -0.0483(5) 0.054(3) Uani 0.539(12) 1 d P A 1
H35A H 0.7390 -0.0568 -0.0686 0.081 Uiso 0.539(12) 1 calc PR A 1
H35B H 0.7158 -0.1305 -0.0754 0.081 Uiso 0.539(12) 1 calc PR A 1
H35C H 0.7939 -0.0856 -0.0210 0.081 Uiso 0.539(12) 1 calc PR A 1
C35C C 0.6968(12) -0.1344(9) -0.0486(6) 0.054(3) Uani 0.461(12) 1 d P A 2
H35D H 0.6555 -0.1765 -0.0512 0.081 Uiso 0.461(12) 1 calc PR A 2
H35E H 0.7661 -0.1292 -0.0273 0.081 Uiso 0.461(12) 1 calc PR A 2
H35F H 0.7004 -0.1275 -0.0867 0.081 Uiso 0.461(12) 1 calc PR A 2
C400 C 0.8021(8) -0.1956(8) 0.0974(5) 0.167(3) Uani 1 1 d D B 1
O400 O 0.9621(5) -0.1702(5) 0.1562(3) 0.167(3) Uani 1 1 d D B 1
C402 C 1.0497(9) -0.2024(7) 0.1660(5) 0.167(3) Uani 1 1 d D B 1
C403 C 1.1059(8) -0.1609(8) 0.2122(5) 0.167(3) Uani 1 1 d D B 1
C401 C 0.8898(8) -0.2039(8) 0.1017(5) 0.167(3) Uani 1 1 d D B 1

loop_
_atom_site_aniso_label
_atom_site_aniso_U_11
_atom_site_aniso_U_22
_atom_site_aniso_U_33
_atom_site_aniso_U_23
_atom_site_aniso_U_13
_atom_site_aniso_U_12
Fe1 0.0162(3) 0.0142(3) 0.0174(3) 0.0040(2) 0.0047(2) 0.0056(2)
N1 0.0146(16) 0.0184(16) 0.0194(17) 0.0071(13) 0.0031(13) 0.0066(13)
C1 0.022(2) 0.0205(19) 0.022(2) 0.0107(16) 0.0097(17) 0.0108(16)
O1 0.051(2) 0.059(2) 0.0308(18) 0.0254(17) 0.0276(17) 0.0356(19)
Fe2 0.0180(3) 0.0128(3) 0.0164(3) 0.0033(2) 0.0044(2) 0.0036(2)
N2 0.0163(17) 0.0221(17) 0.0178(17) 0.0035(13) 0.0048(13) 0.0075(13)
O2 0.0171(15) 0.0400(18) 0.0322(17) 0.0160(14) 0.0048(13) 0.0118(13)
C2 0.016(2) 0.024(2) 0.0179(19) 0.0069(16) 0.0044(16) 0.0081(16)
N3 0.0195(18) 0.0213(17) 0.0201(17) 0.0059(14) 0.0070(14) 0.0095(14)
O3 0.0381(19) 0.0294(16) 0.0162(15) 0.0045(12) 0.0105(13) 0.0007(14)
C3 0.019(2) 0.029(2) 0.022(2) 0.0103(17) 0.0084(17) 0.0122(17)
N4 0.0146(16) 0.0164(16) 0.0196(17) 0.0061(13) 0.0044(13) 0.0042(13)
C4 0.026(2) 0.040(3) 0.019(2) 0.0131(19) 0.0095(18) 0.0174(19)
N5 0.028(2) 0.0160(16) 0.0188(17) 0.0044(13) 0.0066(15) 0.0022(14)
C5 0.020(2) 0.037(2) 0.020(2) 0.0037(18) 0.0044(17) 0.0139(18)
O5 0.038(2) 0.054(2) 0.039(2) 0.0160(17) 0.0035(16) 0.0309(18)
N6 0.0229(18) 0.0161(16) 0.0187(17) 0.0040(13) 0.0061(14) 0.0055(13)
O6 0.0314(17) 0.0232(15) 0.0291(16) 0.0102(13) 0.0173(14) 0.0103(13)
C6 0.019(2) 0.026(2) 0.024(2) 0.0031(17) 0.0044(17) 0.0098(17)
N7 0.0176(17) 0.0199(16) 0.0183(17) 0.0064(13) 0.0051(14) 0.0050(13)
C7 0.025(2) 0.033(2) 0.023(2) 0.0128(18) 0.0089(18) 0.0062(18)
N8 0.0192(17) 0.0147(15) 0.0178(16) 0.0045(13) 0.0049(13) 0.0042(13)
C8 0.034(3) 0.046(3) 0.021(2) 0.013(2) 0.007(2) 0.014(2)
C9 0.038(3) 0.047(3) 0.023(2) 0.000(2) 0.006(2) 0.021(2)
C10 0.019(2) 0.0162(19) 0.027(2) 0.0054(16) 0.0038(17) 0.0029(15)
C11 0.018(2) 0.024(2) 0.0172(19) 0.0075(16) 0.0053(16) 0.0068(16)
C12 0.016(2) 0.025(2) 0.025(2) 0.0119(17) 0.0051(17) 0.0054(16)
C13 0.018(2) 0.033(2) 0.022(2) 0.0112(18) 0.0026(17) 0.0106(17)
C14 0.021(2) 0.032(2) 0.027(2) 0.0066(18) 0.0041(18) 0.0138(18)
C15 0.021(2) 0.027(2) 0.025(2) 0.0032(17) 0.0031(18) 0.0109(17)
C16 0.018(2) 0.030(2) 0.046(3) 0.010(2) -0.002(2) 0.0066(18)
C17 0.020(2) 0.056(3) 0.047(3) 0.027(3) 0.013(2) 0.014(2)
C20 0.0123(18) 0.0179(18) 0.0194(19) 0.0063(15) 0.0033(15) 0.0043(14)
C21 0.020(2) 0.0183(19) 0.021(2) 0.0045(16) 0.0047(17) 0.0042(16)
C22 0.019(2) 0.023(2) 0.019(2) 0.0029(16) 0.0050(16) 0.0017(16)
C23 0.0133(19) 0.023(2) 0.023(2) 0.0083(16) 0.0007(16) 0.0034(15)
C24 0.0163(19) 0.0148(18) 0.020(2) 0.0048(15) 0.0028(16) 0.0034(15)
C25 0.038(3) 0.024(2) 0.027(2) 0.0057(18) 0.013(2) 0.0149(19)
C26 0.046(3) 0.030(2) 0.020(2) 0.0012(18) 0.002(2) 0.004(2)
C27 0.025(2) 0.024(2) 0.024(2) 0.0096(17) 0.0067(18) 0.0049(17)
C28 0.035(3) 0.0165(19) 0.019(2) 0.0001(16) 0.0072(18) 0.0006(17)
C29 0.028(2) 0.0164(19) 0.021(2) 0.0041(16) 0.0085(17) 0.0053(16)
C31 0.023(2) 0.026(2) 0.017(2) 0.0056(16) 0.0027(17) 0.0108(17)
C32 0.022(2) 0.025(2) 0.020(2) 0.0069(16) 0.0058(17) 0.0079(17)
C33 0.019(2) 0.0171(19) 0.022(2) 0.0045(16) 0.0045(16) 0.0054(15)
C34 0.026(2) 0.026(2) 0.025(2) 0.0086(18) 0.0076(18) 0.0016(18)
C36 0.033(3) 0.023(2) 0.023(2) 0.0023(17) 0.0053(19) 0.0019(18)
C37 0.021(2) 0.024(2) 0.027(2) 0.0063(18) 0.0014(18) -0.0011(17)
C38 0.024(2) 0.0164(19) 0.022(2) 0.0049(16) 0.0058(17) 0.0062(16)
C39 0.026(2) 0.029(2) 0.022(2) 0.0085(17) 0.0065(18) 0.0148(18)
C40 0.024(2) 0.036(2) 0.023(2) 0.0126(19) 0.0050(18) 0.0143(19)
C41 0.021(2) 0.037(2) 0.025(2) 0.0076(19) 0.0022(18) 0.0070(19)
C42 0.019(2) 0.025(2) 0.018(2) 0.0057(16) 0.0043(16) 0.0042(16)
C43 0.035(3) 0.023(2) 0.039(3) 0.0108(19) 0.010(2) 0.0134(19)
C44 0.039(3) 0.056(4) 0.055(4) 0.000(3) 0.004(3) 0.027(3)
C45 0.025(3) 0.045(3) 0.048(3) 0.012(2) 0.000(2) 0.007(2)
C46 0.032(2) 0.0149(19) 0.020(2) 0.0029(16) 0.0067(18) -0.0005(16)
C47 0.020(2) 0.0156(18) 0.021(2) 0.0047(15) 0.0038(16) 0.0068(15)
C48 0.021(2) 0.0145(18) 0.023(2) 0.0079(16) 0.0063(17) 0.0047(15)
C49 0.019(2) 0.0207(19) 0.021(2) 0.0072(16) 0.0070(16) 0.0092(16)
C50 0.018(2) 0.0218(19) 0.0168(19) 0.0028(15) 0.0033(16) 0.0095(16)
C51 0.0146(19) 0.0167(18) 0.021(2) 0.0030(15) 0.0035(16) 0.0043(15)
C52 0.033(3) 0.022(2) 0.027(2) 0.0023(18) 0.011(2) -0.0016(18)
C53 0.063(4) 0.035(3) 0.031(3) 0.020(2) 0.019(2) 0.023(3)
C54 0.023(2) 0.021(2) 0.024(2) 0.0018(17) 0.0062(18) 0.0050(17)
O100 0.0172(14) 0.0148(13) 0.0216(14) 0.0051(11) 0.0052(11) 0.0064(11)
C100 0.025(2) 0.0188(19) 0.020(2) 0.0055(16) 0.0081(17) 0.0094(16)
O101 0.0227(15) 0.0170(14) 0.0282(16) 0.0038(12) 0.0057(12) 0.0077(12)
C101 0.039(3) 0.019(2) 0.033(2) 0.0057(18) 0.008(2) 0.0144(19)
O105 0.0249(16) 0.0154(13) 0.0262(15) 0.0037(11) 0.0055(13) 0.0065(11)
N1A 0.0162(17) 0.0167(16) 0.0259(18) 0.0049(14) 0.0052(14) 0.0063(13)
O1A 0.061(3) 0.063(3) 0.0242(19) 0.0013(17) 0.0134(18) 0.008(2)
C1A 0.024(2) 0.0166(19) 0.027(2) 0.0034(16) 0.0086(18) 0.0080(16)
N2A 0.0161(17) 0.0222(17) 0.0215(18) 0.0047(14) 0.0045(14) 0.0030(13)
C2A 0.020(2) 0.026(2) 0.026(2) 0.0034(18) 0.0051(18) 0.0084(17)
O2A 0.0207(16) 0.0385(18) 0.0358(18) 0.0151(15) -0.0025(14) 0.0080(14)
Fe3 0.0157(3) 0.0127(3) 0.0210(3) 0.0041(2) 0.0052(2) 0.0033(2)
N3A 0.0177(17) 0.0200(17) 0.0223(18) 0.0052(14) 0.0052(14) 0.0063(13)
O3A 0.0309(17) 0.0322(17) 0.0207(15) 0.0098(13) 0.0066(13) 0.0010(13)
C3A 0.034(3) 0.033(2) 0.029(2) 0.001(2) 0.008(2) 0.011(2)
Fe4 0.0159(3) 0.0131(3) 0.0171(3) 0.0039(2) 0.0041(2) 0.0034(2)
N4A 0.0177(17) 0.0144(15) 0.0211(17) 0.0045(13) 0.0041(14) 0.0039(13)
O4A 0.0305(17) 0.0300(16) 0.0222(15) 0.0110(13) 0.0151(13) 0.0129(13)
C4A 0.033(3) 0.045(3) 0.025(2) 0.005(2) 0.009(2) 0.010(2)
O5A 0.0381(19) 0.0432(19) 0.0342(18) 0.0178(15) 0.0164(15) 0.0302(16)
N5A 0.0215(18) 0.0174(16) 0.0195(17) 0.0053(13) 0.0040(14) 0.0052(13)
C5A 0.025(2) 0.038(3) 0.028(2) 0.011(2) 0.0090(19) 0.0072(19)
N6A 0.0159(17) 0.0184(16) 0.0197(17) 0.0039(13) 0.0037(13) 0.0040(13)
C6A 0.020(2) 0.023(2) 0.026(2) 0.0081(17) 0.0044(17) 0.0032(16)
O6A 0.0340(18) 0.0341(17) 0.0186(15) 0.0084(13) 0.0090(13) 0.0115(14)
N7A 0.0190(18) 0.0192(17) 0.0223(18) 0.0045(14) 0.0046(14) 0.0048(13)
C7A 0.071(4) 0.040(3) 0.035(3) 0.002(2) 0.014(3) 0.024(3)
N8A 0.0191(17) 0.0168(16) 0.0201(17) 0.0058(13) 0.0026(14) 0.0035(13)
C8A 0.073(5) 0.078(5) 0.035(3) 0.012(3) 0.003(3) 0.037(4)
C9A 0.037(3) 0.049(3) 0.026(2) 0.016(2) 0.009(2) 0.010(2)
C10A 0.018(2) 0.0177(19) 0.029(2) 0.0048(17) 0.0031(17) 0.0026(16)
C11A 0.019(2) 0.0190(19) 0.0176(19) 0.0044(15) 0.0069(16) 0.0036(15)
C12A 0.022(2) 0.023(2) 0.019(2) 0.0078(16) 0.0033(17) 0.0040(16)
C13A 0.017(2) 0.032(2) 0.025(2) 0.0112(18) 0.0018(17) 0.0053(17)
C14A 0.027(2) 0.024(2) 0.038(3) 0.0076(19) 0.004(2) 0.0135(18)
C15A 0.027(2) 0.017(2) 0.031(2) 0.0030(17) 0.0026(19) 0.0093(17)
C16A 0.025(2) 0.027(2) 0.035(3) 0.009(2) -0.007(2) 0.0017(18)
C17A 0.022(3) 0.079(4) 0.060(4) 0.037(3) 0.010(3) 0.016(3)
C18A 0.032(3) 0.031(3) 0.064(4) 0.003(2) -0.005(3) 0.015(2)
C19A 0.022(2) 0.0137(18) 0.026(2) 0.0046(16) 0.0061(17) 0.0054(15)
C20A 0.016(2) 0.0177(19) 0.024(2) 0.0045(16) 0.0030(16) 0.0027(15)
C23A 0.015(2) 0.023(2) 0.019(2) 0.0035(16) 0.0015(16) 0.0036(15)
C24A 0.016(2) 0.0165(19) 0.025(2) 0.0056(16) 0.0028(16) 0.0043(15)
C25A 0.038(3) 0.021(2) 0.025(2) 0.0090(17) 0.0045(19) 0.0044(18)
C26A 0.032(3) 0.060(3) 0.032(3) 0.022(2) 0.009(2) -0.004(2)
C27A 0.031(2) 0.027(2) 0.024(2) 0.0055(18) 0.0094(19) 0.0058(18)
C28A 0.023(2) 0.0156(18) 0.018(2) 0.0049(15) 0.0034(16) 0.0022(15)
C29A 0.019(2) 0.0155(18) 0.023(2) 0.0057(16) 0.0031(16) 0.0057(15)
C30A 0.021(2) 0.0175(19) 0.023(2) 0.0061(16) 0.0066(17) 0.0060(16)
C31A 0.023(2) 0.023(2) 0.024(2) 0.0075(17) 0.0093(17) 0.0103(17)
C32A 0.020(2) 0.026(2) 0.018(2) 0.0012(16) 0.0033(16) 0.0088(17)
C33A 0.018(2) 0.0194(19) 0.021(2) 0.0017(16) 0.0064(16) 0.0048(16)
C34A 0.029(2) 0.032(2) 0.022(2) -0.0004(18) 0.0100(19) 0.0053(19)
C35A 0.058(4) 0.048(3) 0.040(3) 0.027(2) 0.025(3) 0.029(3)
C36A 0.035(3) 0.018(2) 0.031(2) 0.0074(17) 0.016(2) 0.0024(18)
C37A 0.017(2) 0.026(2) 0.028(2) 0.0089(18) 0.0018(17) 0.0042(16)
C38A 0.024(2) 0.020(2) 0.030(2) 0.0034(17) 0.0088(18) 0.0073(17)
C39A 0.032(2) 0.023(2) 0.026(2) 0.0092(18) 0.0100(19) 0.0139(18)
C40A 0.031(2) 0.034(2) 0.022(2) 0.0107(18) 0.0113(18) 0.0186(19)
C41A 0.021(2) 0.033(2) 0.023(2) 0.0104(18) 0.0066(17) 0.0115(18)
C42A 0.021(2) 0.026(2) 0.019(2) 0.0068(16) 0.0063(17) 0.0076(17)
C43A 0.036(3) 0.024(2) 0.048(3) 0.007(2) 0.013(2) 0.015(2)
C44A 0.044(3) 0.043(3) 0.047(3) 0.016(2) 0.022(3) 0.028(2)
C45A 0.022(2) 0.042(3) 0.046(3) 0.012(2) 0.003(2) 0.014(2)
C46A 0.027(2) 0.0177(19) 0.017(2) 0.0043(15) 0.0027(17) 0.0019(16)
C47A 0.021(2) 0.0178(19) 0.020(2) 0.0050(15) 0.0044(16) 0.0072(16)
C48A 0.025(2) 0.0186(19) 0.019(2) 0.0043(16) 0.0042(17) 0.0078(16)
C49A 0.021(2) 0.024(2) 0.019(2) 0.0066(16) 0.0052(17) 0.0108(17)
C50A 0.022(2) 0.025(2) 0.027(2) 0.0141(18) 0.0087(18) 0.0090(17)
C51A 0.019(2) 0.0209(19) 0.021(2) 0.0082(16) 0.0018(16) 0.0057(16)
C52A 0.029(2) 0.028(2) 0.017(2) 0.0017(17) 0.0032(18) 0.0042(18)
C53A 0.046(3) 0.040(3) 0.021(2) 0.012(2) 0.003(2) 0.015(2)
C54A 0.033(3) 0.040(3) 0.028(2) 0.017(2) 0.009(2) 0.000(2)
O102 0.0187(15) 0.0146(13) 0.0225(14) 0.0048(11) 0.0034(12) 0.0050(11)
O110 0.0184(14) 0.0130(12) 0.0221(14) 0.0035(11) 0.0034(11) 0.0030(11)
C110 0.022(2) 0.0172(19) 0.0177(19) 0.0044(15) 0.0077(16) 0.0055(16)
O111 0.0179(15) 0.0130(13) 0.0311(16) 0.0046(11) 0.0041(12) 0.0028(11)
C111 0.028(2) 0.0155(19) 0.034(2) 0.0061(17) 0.0078(19) 0.0060(17)
Cl1A 0.0240(5) 0.0182(5) 0.0264(5) 0.0043(4) 0.0018(4) 0.0051(4)
O1G 0.0330(19) 0.048(2) 0.0304(18) 0.0058(15) 0.0104(15) 0.0159(16)
O2G 0.041(2) 0.0190(15) 0.046(2) 0.0090(14) -0.0088(16) 0.0065(14)
O3G 0.044(2) 0.0267(17) 0.0288(18) -0.0014(14) 0.0094(15) -0.0036(15)
O4G 0.0262(18) 0.0352(18) 0.051(2) 0.0186(16) 0.0040(16) 0.0090(14)
Cl1B 0.0247(5) 0.0266(5) 0.0348(6) 0.0101(4) 0.0091(5) 0.0068(4)
O1B 0.050(3) 0.066(3) 0.076(3) 0.018(2) -0.012(2) 0.021(2)
O2B 0.066(3) 0.066(3) 0.064(3) -0.008(2) 0.018(2) -0.030(2)
O3B 0.065(3) 0.039(2) 0.076(3) 0.007(2) 0.020(2) 0.023(2)
O4B 0.102(4) 0.077(3) 0.070(3) 0.040(3) 0.060(3) 0.054(3)
Cl1C 0.0333(6) 0.0294(6) 0.0301(6) 0.0141(5) -0.0041(5) 0.0005(5)
O1C 0.071(3) 0.063(3) 0.098(4) 0.057(3) 0.017(3) 0.028(2)
O2C 0.074(3) 0.057(3) 0.031(2) 0.0061(18) -0.003(2) -0.035(2)
O3C 0.065(3) 0.069(3) 0.044(2) 0.022(2) 0.020(2) 0.033(2)
O4C 0.030(2) 0.064(3) 0.035(2) 0.0109(18) -0.0069(16) 0.0078(17)
Cl1D 0.0277(6) 0.0205(5) 0.0302(6) 0.0034(4) 0.0073(4) 0.0066(4)
O1D 0.032(2) 0.048(3) 0.139(5) 0.017(3) -0.020(3) 0.0072(19)
O2D 0.072(3) 0.0224(17) 0.042(2) -0.0026(15) 0.026(2) -0.0018(17)
O3D 0.101(4) 0.038(2) 0.045(2) 0.0150(17) 0.045(2) 0.025(2)
O4D 0.044(2) 0.0279(16) 0.0328(18) 0.0096(14) 0.0147(15) 0.0146(15)
Cl1E 0.0325(6) 0.0280(6) 0.0457(7) 0.0078(5) 0.0163(5) 0.0017(5)
O1E 0.044(3) 0.053(3) 0.093(4) 0.001(2) -0.008(2) 0.017(2)
O2E 0.071(3) 0.040(2) 0.051(2) 0.0179(18) 0.019(2) 0.008(2)
O3E 0.049(2) 0.041(2) 0.055(2) 0.0026(18) 0.013(2) -0.0029(18)
O4E 0.055(3) 0.060(3) 0.071(3) 0.021(2) 0.041(2) 0.009(2)
Cl1F 0.0361(7) 0.0548(8) 0.0459(8) -0.0122(6) 0.0233(6) -0.0071(6)
O1F 0.0558(15) 0.0890(18) 0.0835(18) -0.0014(14) 0.0345(13) 0.0091(13)
O2F 0.0558(15) 0.0890(18) 0.0835(18) -0.0014(14) 0.0345(13) 0.0091(13)
O3F 0.0558(15) 0.0890(18) 0.0835(18) -0.0014(14) 0.0345(13) 0.0091(13)
O4F 0.0558(15) 0.0890(18) 0.0835(18) -0.0014(14) 0.0345(13) 0.0091(13)
N500 0.038(2) 0.037(2) 0.036(2) 0.0070(19) 0.0038(19) 0.007(2)
C500 0.028(3) 0.039(3) 0.024(2) 0.008(2) 0.0007(19) 0.009(2)
C501 0.027(2) 0.036(3) 0.029(2) 0.007(2) 0.000(2) 0.006(2)
C600 0.031(3) 0.054(3) 0.035(3) 0.007(2) 0.002(2) 0.008(2)
N600 0.047(3) 0.081(4) 0.054(3) -0.012(3) -0.001(3) 0.036(3)
C601 0.031(3) 0.043(3) 0.066(4) 0.002(3) 0.012(3) 0.009(2)
N700 0.045(3) 0.051(3) 0.037(3) 0.014(2) 0.000(2) 0.009(2)
C700 0.045(3) 0.044(3) 0.027(3) 0.016(2) 0.009(2) 0.008(2)
C701 0.046(4) 0.086(5) 0.039(3) 0.008(3) 0.007(3) -0.015(3)
C800 0.051(4) 0.039(3) 0.038(3) 0.004(2) -0.006(3) 0.020(3)
N800 0.067(4) 0.092(5) 0.066(4) 0.014(3) 0.002(3) 0.043(4)
C801 0.042(3) 0.040(3) 0.035(3) 0.011(2) 0.001(2) 0.004(2)
C900 0.078(5) 0.049(4) 0.055(4) 0.001(3) 0.003(4) 0.033(3)
C901 0.049(4) 0.071(4) 0.057(4) 0.022(3) 0.018(3) 0.034(3)
N900 0.092(5) 0.069(4) 0.077(5) 0.011(3) 0.018(4) 0.029(4)
C19 0.019(2) 0.0151(18) 0.0186(19) 0.0046(15) 0.0064(16) 0.0052(15)
C22A 0.017(2) 0.027(2) 0.018(2) 0.0085(17) 0.0007(16) 0.0003(16)
C21A 0.022(2) 0.0177(19) 0.021(2) 0.0064(16) 0.0003(17) 0.0026(16)
C30 0.023(2) 0.020(2) 0.020(2) 0.0035(16) 0.0013(17) 0.0069(16)
C18 0.030(3) 0.035(3) 0.057(3) 0.000(2) 0.001(2) 0.020(2)
O4 0.0333(18) 0.0426(19) 0.0177(15) 0.0053(14) 0.0055(13) 0.0110(15)
C35B 0.043(6) 0.093(9) 0.034(4) 0.006(6) 0.020(4) 0.029(6)
C35C 0.043(6) 0.093(9) 0.034(4) 0.006(6) 0.020(4) 0.029(6)
C400 0.075(3) 0.313(8) 0.094(3) 0.021(4) 0.033(3) 0.014(4)
O400 0.075(3) 0.313(8) 0.094(3) 0.021(4) 0.033(3) 0.014(4)
C402 0.075(3) 0.313(8) 0.094(3) 0.021(4) 0.033(3) 0.014(4)
C403 0.075(3) 0.313(8) 0.094(3) 0.021(4) 0.033(3) 0.014(4)
C401 0.075(3) 0.313(8) 0.094(3) 0.021(4) 0.033(3) 0.014(4)

loop_
_atom_type_symbol
_atom_type_description
_atom_type_scat_dispersion_real
_atom_type_scat_dispersion_imag
_atom_type_scat_source
C C 0.0033 0.0016 'International Tables Vol C Tables 4.2.6.8 and 6.1.1.4'
H H 0.0000 0.0000 'International Tables Vol C Tables 4.2.6.8 and 6.1.1.4'
N N 0.0061 0.0033 'International Tables Vol C Tables 4.2.6.8 and 6.1.1.4'
O O 0.0106 0.0060 'International Tables Vol C Tables 4.2.6.8 and 6.1.1.4'
Cl Cl 0.1484 0.1585 'International Tables Vol C Tables 4.2.6.8 and 6.1.1.4'
Fe Fe 0.3463 0.8444 'International Tables Vol C Tables 4.2.6.8 and 6.1.1.4'

loop_
_geom_angle_atom_site_label_1
_geom_angle_atom_site_label_2
_geom_angle_atom_site_label_3
_geom_angle
O100 Fe1 O101 102.14(12)
O100 Fe1 N2 93.22(12)
O101 Fe1 N2 105.01(12)
O100 Fe1 N4 94.15(12)
O101 Fe1 N4 97.75(12)
N2 Fe1 N4 153.99(13)
O100 Fe1 N1 96.48(12)
O101 Fe1 N1 160.75(12)
N2 Fe1 N1 78.52(12)
N4 Fe1 N1 75.89(12)
O100 Fe1 N3 172.01(12)
O101 Fe1 N3 84.86(12)
N2 Fe1 N3 81.14(12)
N4 Fe1 N3 88.64(12)
N1 Fe1 N3 76.93(12)
C1 N1 C10 112.4(3)
C1 N1 C19 112.4(3)
C10 N1 C19 108.7(3)
C1 N1 Fe1 105.7(2)
C10 N1 Fe1 113.1(2)
C19 N1 Fe1 104.3(2)
N1 C1 C2 111.5(3)
C4 O1 C8 119.3(3)
O100 Fe2 O105 99.63(12)
O100 Fe2 N7 97.99(12)
O105 Fe2 N7 162.38(12)
O100 Fe2 N8 102.76(12)
O105 Fe2 N8 90.45(12)
N7 Fe2 N8 85.92(12)
O100 Fe2 N6 105.09(12)
O105 Fe2 N6 88.61(12)
N7 Fe2 N6 86.55(12)
N8 Fe2 N6 151.89(13)
O100 Fe2 N5 176.72(13)
O105 Fe2 N5 83.38(12)
N7 Fe2 N5 79.01(13)
N8 Fe2 N5 75.81(12)
N6 Fe2 N5 76.18(12)
C2 N2 C6 120.2(3)
C2 N2 Fe1 115.8(3)
C6 N2 Fe1 123.9(3)
C13 O2 C17 113.4(3)
N2 C2 C3 122.6(4)
N2 C2 C1 115.2(3)
C3 C2 C1 122.1(3)
C11 N3 C15 118.4(4)
C11 N3 Fe1 116.7(3)
C15 N3 Fe1 124.9(3)
C22 O3 C26 117.8(3)
C2 C3 C4 115.6(4)
C2 C3 C7 122.4(4)
C4 C3 C7 121.9(4)
C24 N4 C20 119.3(3)
C24 N4 Fe1 125.0(3)
C20 N4 Fe1 115.3(2)
O1 C4 C5 116.2(4)
O1 C4 C3 121.9(4)
C5 C4 C3 121.7(4)
C46 N5 C28 111.1(3)
C46 N5 C37 110.7(3)
C28 N5 C37 111.0(3)
C46 N5 Fe2 105.9(2)
C28 N5 Fe2 106.7(2)
C37 N5 Fe2 111.2(2)
C6 C5 C4 117.0(4)
C6 C5 C9 121.6(4)
C4 C5 C9 121.4(4)
C40 O5 C44 116.6(4)
C33 N6 C29 119.2(3)
C33 N6 Fe2 123.6(3)
C29 N6 Fe2 117.1(3)
C49 O6 C53 119.6(3)
N2 C6 C5 122.6(4)
C42 N7 C38 119.2(3)
C42 N7 Fe2 117.7(3)
C38 N7 Fe2 123.1(3)
C47 N8 C51 119.1(3)
C47 N8 Fe2 117.0(3)
C51 N8 Fe2 123.6(3)
N1 C10 C11 114.0(3)
N3 C11 C12 123.4(4)
N3 C11 C10 117.1(3)
C12 C11 C10 119.4(4)
C13 C12 C11 115.9(4)
C13 C12 C16 122.6(4)
C11 C12 C16 121.4(4)
O2 C13 C14 118.5(4)
O2 C13 C12 119.6(4)
C14 C13 C12 121.9(4)
C15 C14 C13 116.6(4)
C15 C14 C18 121.8(4)
C13 C14 C18 121.6(4)
N3 C15 C14 123.7(4)
N4 C20 C21 122.3(3)
N4 C20 C19 114.3(3)
C21 C20 C19 123.3(3)
C20 C21 C22 117.0(4)
C20 C21 C25 121.5(4)
C22 C21 C25 121.4(4)
O3 C22 C21 122.6(4)
O3 C22 C23 115.7(3)
C21 C22 C23 121.5(4)
C24 C23 C22 116.3(3)
C24 C23 C27 121.6(4)
C22 C23 C27 122.1(4)
N4 C24 C23 123.4(4)
N5 C28 C29 110.0(3)
N6 C29 C30 122.1(4)
N6 C29 C28 114.5(3)
C30 C29 C28 123.3(4)
O4 C31 C32 120.1(4)
O4 C31 C30 118.6(4)
C32 C31 C30 121.2(4)
C33 C32 C31 117.1(4)
C33 C32 C34 120.4(4)
C31 C32 C34 122.4(4)
N6 C33 C32 123.2(4)
N5 C37 C42 114.5(3)
N7 C38 C39 123.2(4)
C38 C39 C40 116.4(4)
C38 C39 C43 121.1(4)
C40 C39 C43 122.4(4)
O5 C40 C41 118.5(4)
O5 C40 C39 119.8(4)
C41 C40 C39 121.5(4)
C42 C41 C40 117.2(4)
C42 C41 C45 121.3(4)
C40 C41 C45 121.4(4)
N7 C42 C41 122.5(4)
N7 C42 C37 117.5(4)
C41 C42 C37 119.9(4)
N5 C46 C47 109.3(3)
N8 C47 C48 122.7(4)
N8 C47 C46 114.3(3)
C48 C47 C46 122.9(3)
C49 C48 C47 116.5(3)
C49 C48 C52 122.7(4)
C47 C48 C52 120.8(4)
O6 C49 C48 122.4(4)
O6 C49 C50 116.2(3)
C48 C49 C50 121.2(3)
C51 C50 C49 117.2(4)
C51 C50 C54 122.2(4)
C49 C50 C54 120.5(3)
N8 C51 C50 123.2(4)
Fe2 O100 Fe1 128.98(15)
O105 C100 O101 124.4(4)
O105 C100 C101 118.4(4)
O101 C100 C101 117.3(4)
C100 O101 Fe1 131.4(3)
C100 O105 Fe2 132.7(3)
C19A N1A C1A 112.5(3)
C19A N1A C10A 111.1(3)
C1A N1A C10A 110.3(3)
C19A N1A Fe3 105.2(2)
C1A N1A Fe3 104.2(2)
C10A N1A Fe3 113.3(2)
C4A O1A C8A 115.5(4)
N1A C1A C2A 109.0(3)
C6A N2A C2A 119.7(4)
C6A N2A Fe3 125.1(3)
C2A N2A Fe3 115.1(3)
N2A C2A C3A 121.9(4)
N2A C2A C1A 114.0(4)
C3A C2A C1A 124.0(4)
C13A O2A C17A 112.1(3)
O110 Fe3 O111 101.70(12)
O110 Fe3 N2A 93.96(13)
O111 Fe3 N2A 101.93(12)
O110 Fe3 N4A 94.91(12)
O111 Fe3 N4A 100.92(12)
N2A Fe3 N4A 153.22(13)
O110 Fe3 N1A 94.93(12)
O111 Fe3 N1A 163.36(12)
N2A Fe3 N1A 77.11(13)
N4A Fe3 N1A 76.98(12)
O110 Fe3 N3A 172.39(12)
O111 Fe3 N3A 85.89(12)
N2A Fe3 N3A 83.72(13)
N4A Fe3 N3A 84.18(12)
N1A Fe3 N3A 77.49(12)
C11A N3A C15A 118.4(4)
C11A N3A Fe3 116.2(3)
C15A N3A Fe3 125.2(3)
C22A O3A C26A 114.1(3)
C4A C3A C2A 116.5(4)
C4A C3A C7A 121.4(4)
C2A C3A C7A 122.0(4)
O110 Fe4 O102 99.39(12)
O110 Fe4 N8A 103.05(13)
O102 Fe4 N8A 89.83(12)
O110 Fe4 N7A 96.92(12)
O102 Fe4 N7A 163.67(12)
N8A Fe4 N7A 87.28(13)
O110 Fe4 N6A 104.61(12)
O102 Fe4 N6A 88.95(12)
N8A Fe4 N6A 152.14(13)
N7A Fe4 N6A 86.16(13)
O110 Fe4 N5A 175.85(12)
O102 Fe4 N5A 84.75(12)
N8A Fe4 N5A 76.58(12)
N7A Fe4 N5A 78.95(13)
N6A Fe4 N5A 75.59(12)
C24A N4A C20A 120.1(3)
C24A N4A Fe3 124.6(3)
C20A N4A Fe3 115.3(3)
C31A O4A C35A 114.2(3)
O1A C4A C5A 118.1(4)
O1A C4A C3A 119.2(5)
C5A C4A C3A 122.5(4)
C40A O5A C44A 114.2(3)
C46A N5A C28A 111.2(3)
C46A N5A C37A 111.5(3)
C28A N5A C37A 109.9(3)
C46A N5A Fe4 107.7(2)
C28A N5A Fe4 105.7(2)
C37A N5A Fe4 110.7(2)
C6A C5A C4A 116.6(4)
C6A C5A C9A 121.0(4)
C4A C5A C9A 122.4(4)
C33A N6A C29A 119.2(3)
C33A N6A Fe4 124.4(3)
C29A N6A Fe4 116.4(3)
N2A C6A C5A 122.6(4)
C49A O6A C53A 114.0(3)
C42A N7A C38A 119.4(4)
C42A N7A Fe4 117.9(3)
C38A N7A Fe4 122.6(3)
C51A N8A C47A 119.4(3)
C51A N8A Fe4 123.2(3)
C47A N8A Fe4 117.4(3)
N1A C10A C11A 114.5(3)
N3A C11A C12A 123.5(4)
N3A C11A C10A 117.7(4)
C12A C11A C10A 118.7(3)
C13A C12A C11A 116.5(4)
C13A C12A C16A 121.9(4)
C11A C12A C16A 121.6(4)
O2A C13A C12A 120.2(4)
O2A C13A C14A 118.5(4)
C12A C13A C14A 121.2(4)
C15A C14A C13A 117.3(4)
C15A C14A C18A 122.1(4)
C13A C14A C18A 120.6(4)
N3A C15A C14A 122.9(4)
N1A C19A C20A 109.8(3)
N4A C20A C21A 121.6(4)
N4A C20A C19A 114.6(3)
C21A C20A C19A 123.7(3)
C24A C23A C22A 116.2(4)
C24A C23A C27A 120.7(4)
C22A C23A C27A 123.0(4)
N4A C24A C23A 123.0(4)
N5A C28A C29A 108.8(3)
N6A C29A C30A 122.6(4)
N6A C29A C28A 114.9(3)
C30A C29A C28A 122.5(3)
C29A C30A C31A 116.9(4)
C29A C30A C36A 121.7(4)
C31A C30A C36A 121.4(4)
O4A C31A C32A 118.8(4)
O4A C31A C30A 119.6(4)
C32A C31A C30A 121.5(4)
C31A C32A C33A 116.9(4)
C31A C32A C34A 121.7(4)
C33A C32A C34A 121.4(4)
N6A C33A C32A 123.0(4)
N5A C37A C42A 114.4(3)
N7A C38A C39A 123.5(4)
C38A C39A C40A 116.4(4)
C38A C39A C43A 121.4(4)
C40A C39A C43A 122.2(4)
O5A C40A C39A 119.2(4)
O5A C40A C41A 119.1(4)
C39A C40A C41A 121.7(4)
C40A C41A C42A 117.1(4)
C40A C41A C45A 122.1(4)
C42A C41A C45A 120.9(4)
N7A C42A C41A 121.9(4)
N7A C42A C37A 117.8(4)
C41A C42A C37A 120.3(4)
N5A C46A C47A 110.3(3)
N8A C47A C48A 122.5(4)
N8A C47A C46A 115.3(3)
C48A C47A C46A 122.0(4)
C47A C48A C49A 116.4(4)
C47A C48A C52A 121.0(4)
C49A C48A C52A 122.5(4)
O6A C49A C50A 118.9(4)
O6A C49A C48A 119.5(4)
C50A C49A C48A 121.6(4)
C49A C50A C51A 117.5(4)
C49A C50A C54A 122.5(4)
C51A C50A C54A 120.1(4)
N8A C51A C50A 122.6(4)
C110 O102 Fe4 132.6(2)
Fe4 O110 Fe3 129.62(15)
O102 C110 O111 124.4(3)
O102 C110 C111 118.3(4)
O111 C110 C111 117.4(4)
C110 O111 Fe3 132.1(3)
O4G Cl1A O1G 109.3(2)
O4G Cl1A O2G 110.2(2)
O1G Cl1A O2G 109.8(2)
O4G Cl1A O3G 109.9(2)
O1G Cl1A O3G 108.8(2)
O2G Cl1A O3G 108.9(2)
O2B Cl1B O4B 113.3(3)
O2B Cl1B O1B 109.6(3)
O4B Cl1B O1B 107.9(3)
O2B Cl1B O3B 110.3(3)
O4B Cl1B O3B 109.4(3)
O1B Cl1B O3B 106.0(3)
O4C Cl1C O1C 109.5(3)
O4C Cl1C O2C 108.8(3)
O1C Cl1C O2C 108.7(3)
O4C Cl1C O3C 110.0(2)
O1C Cl1C O3C 111.7(3)
O2C Cl1C O3C 108.1(3)
O1D Cl1D O3D 109.2(3)
O1D Cl1D O2D 109.5(3)
O3D Cl1D O2D 109.1(2)
O1D Cl1D O4D 109.5(2)
O3D Cl1D O4D 108.8(2)
O2D Cl1D O4D 110.7(2)
O4E Cl1E O3E 111.1(3)
O4E Cl1E O2E 110.0(3)
O3E Cl1E O2E 112.2(2)
O4E Cl1E O1E 108.1(3)
O3E Cl1E O1E 107.4(3)
O2E Cl1E O1E 107.9(3)
O3F Cl1F O4F 109.6(3)
O3F Cl1F O1F 107.5(3)
O4F Cl1F O1F 111.7(3)
O3F Cl1F O2F 110.6(3)
O4F Cl1F O2F 107.7(3)
O1F Cl1F O2F 109.6(3)
N500 C500 C501 179.1(5)
N600 C600 C601 178.8(7)
N700 C700 C701 179.3(7)
N800 C800 C801 178.8(7)
N900 C900 C901 173.8(9)
N1 C19 C20 108.5(3)
O3A C22A C23A 119.1(4)
O3A C22A C21A 118.3(4)
C23A C22A C21A 122.5(4)
C20A C21A C22A 116.6(3)
C20A C21A C25A 121.9(4)
C22A C21A C25A 121.5(4)
C29 C30 C31 117.1(4)
C29 C30 C36 123.0(4)
C31 C30 C36 119.8(4)
C31 O4 C35B 122.5(6)
C31 O4 C35C 118.2(7)
C401 O400 C402 109.1(11)
C403 C402 O400 96.8(11)
C400 C401 O400 114.8(12)

loop_
_geom_bond_atom_site_label_1
_geom_bond_atom_site_label_2
_geom_bond_distance
Fe1 O100 1.808(3)
Fe1 O101 1.984(3)
Fe1 N2 2.121(3)
Fe1 N4 2.131(3)
Fe1 N1 2.191(3)
Fe1 N3 2.228(3)
N1 C1 1.485(5)
N1 C10 1.491(5)
N1 C19 1.494(5)
C1 C2 1.516(5)
O1 C4 1.355(5)
O1 C8 1.435(5)
Fe2 O100 1.794(3)
Fe2 O105 2.042(3)
Fe2 N7 2.135(3)
Fe2 N8 2.137(3)
Fe2 N6 2.138(3)
Fe2 N5 2.216(3)
N2 C2 1.337(5)
N2 C6 1.348(5)
O2 C13 1.382(5)
O2 C17 1.440(5)
C2 C3 1.407(5)
N3 C11 1.339(5)
N3 C15 1.342(5)
O3 C22 1.365(5)
O3 C26 1.449(5)
C3 C4 1.414(6)
C3 C7 1.497(6)
N4 C24 1.347(5)
N4 C20 1.353(5)
C4 C5 1.403(6)
N5 C46 1.485(5)
N5 C28 1.489(5)
N5 C37 1.492(6)
C5 C6 1.380(6)
C5 C9 1.501(6)
O5 C40 1.379(5)
O5 C44 1.427(6)
N6 C33 1.347(5)
N6 C29 1.354(5)
O6 C49 1.354(5)
O6 C53 1.431(5)
N7 C42 1.343(5)
N7 C38 1.350(5)
N8 C47 1.344(5)
N8 C51 1.347(5)
C10 C11 1.514(5)
C11 C12 1.399(6)
C12 C13 1.397(6)
C12 C16 1.503(6)
C13 C14 1.392(6)
C14 C15 1.380(6)
C14 C18 1.510(6)
C20 C21 1.392(6)
C20 C19 1.517(5)
C21 C22 1.404(5)
C21 C25 1.505(5)
C22 C23 1.407(6)
C23 C24 1.388(6)
C23 C27 1.503(5)
C28 C29 1.512(5)
C29 C30 1.393(6)
C31 O4 1.360(5)
C31 C32 1.399(6)
C31 C30 1.401(6)
C32 C33 1.377(6)
C32 C34 1.517(5)
C36 C30 1.520(6)
C37 C42 1.524(6)
C38 C39 1.388(6)
C39 C40 1.401(6)
C39 C43 1.503(6)
C40 C41 1.396(6)
C41 C42 1.391(6)
C41 C45 1.507(6)
C46 C47 1.512(5)
C47 C48 1.409(5)
C48 C49 1.399(6)
C48 C52 1.504(5)
C49 C50 1.405(6)
C50 C51 1.380(5)
C50 C54 1.500(5)
C100 O105 1.255(5)
C100 O101 1.278(5)
C100 C101 1.497(5)
N1A C19A 1.480(5)
N1A C1A 1.484(5)
N1A C10A 1.500(5)
N1A Fe3 2.191(3)
O1A C4A 1.377(6)
O1A C8A 1.404(7)
C1A C2A 1.513(6)
N2A C6A 1.350(5)
N2A C2A 1.351(5)
N2A Fe3 2.134(3)
C2A C3A 1.398(6)
O2A C13A 1.376(5)
O2A C17A 1.455(6)
Fe3 O110 1.803(3)
Fe3 O111 1.966(3)
Fe3 N4A 2.136(3)
Fe3 N3A 2.233(3)
N3A C11A 1.333(5)
N3A C15A 1.352(5)
O3A C22A 1.381(5)
O3A C26A 1.434(6)
C3A C4A 1.396(7)
C3A C7A 1.511(7)
Fe4 O110 1.788(3)
Fe4 O102 2.038(3)
Fe4 N8A 2.119(3)
Fe4 N7A 2.131(3)
Fe4 N6A 2.151(3)
Fe4 N5A 2.221(3)
N4A C24A 1.342(5)
N4A C20A 1.351(5)
O4A C31A 1.375(5)
O4A C35A 1.435(5)
C4A C5A 1.389(7)
O5A C40A 1.381(5)
O5A C44A 1.444(6)
N5A C46A 1.479(5)
N5A C28A 1.491(5)
N5A C37A 1.506(5)
C5A C6A 1.386(6)
C5A C9A 1.509(6)
N6A C33A 1.339(5)
N6A C29A 1.345(5)
O6A C49A 1.382(5)
O6A C53A 1.433(5)
N7A C42A 1.338(5)
N7A C38A 1.344(5)
N8A C51A 1.345(5)
N8A C47A 1.352(5)
C10A C11A 1.512(5)
C11A C12A 1.395(6)
C12A C13A 1.385(6)
C12A C16A 1.506(6)
C13A C14A 1.398(6)
C14A C15A 1.376(6)
C14A C18A 1.509(6)
C19A C20A 1.520(6)
C20A C21A 1.400(6)
C23A C24A 1.389(5)
C23A C22A 1.390(6)
C23A C27A 1.503(6)
C25A C21A 1.507(5)
C28A C29A 1.520(5)
C29A C30A 1.390(5)
C30A C31A 1.397(6)
C30A C36A 1.511(6)
C31A C32A 1.388(6)
C32A C33A 1.391(6)
C32A C34A 1.506(6)
C37A C42A 1.515(6)
C38A C39A 1.385(6)
C39A C40A 1.391(6)
C39A C43A 1.503(6)
C40A C41A 1.395(6)
C41A C42A 1.404(6)
C41A C45A 1.513(6)
C46A C47A 1.508(5)
C47A C48A 1.401(6)
C48A C49A 1.405(6)
C48A C52A 1.502(6)
C49A C50A 1.388(6)
C50A C51A 1.390(6)
C50A C54A 1.501(6)
O102 C110 1.259(5)
C110 O111 1.278(5)
C110 C111 1.490(5)
Cl1A O4G 1.426(3)
Cl1A O1G 1.437(3)
Cl1A O2G 1.441(3)
Cl1A O3G 1.445(3)
Cl1B O2B 1.401(4)
Cl1B O4B 1.415(4)
Cl1B O1B 1.439(4)
Cl1B O3B 1.440(4)
Cl1C O4C 1.421(4)
Cl1C O1C 1.431(4)
Cl1C O2C 1.432(4)
Cl1C O3C 1.434(4)
Cl1D O1D 1.421(4)
Cl1D O3D 1.433(4)
Cl1D O2D 1.433(3)
Cl1D O4D 1.443(3)
Cl1E O4E 1.418(4)
Cl1E O3E 1.436(4)
Cl1E O2E 1.439(4)
Cl1E O1E 1.447(4)
Cl1F O3F 1.408(6)
Cl1F O4F 1.419(5)
Cl1F O1F 1.438(5)
Cl1F O2F 1.442(5)
N500 C500 1.144(6)
C500 C501 1.464(7)
C600 N600 1.146(7)
C600 C601 1.447(8)
N700 C700 1.123(7)
C700 C701 1.453(8)
C800 N800 1.150(8)
C800 C801 1.425(7)
C900 N900 1.172(8)
C900 C901 1.402(7)
C22A C21A 1.401(6)
O4 C35B 1.389(11)
O4 C35C 1.444(14)
C400 C401 1.247(14)
O400 C401 1.500(12)
O400 C402 1.545(14)
C402 C403 1.342(14)
